data_7113997
loop_
_publ_author_name
'Lu, Jack Y.'
'Babb, Amy M.'

_publ_section_title
;
 An extremely stable open-framework metal--organic polymer with expandable
 structure and selective adsorption capabilityElectronic supplementary
 information (ESI) available: Figs. S1 and S2: views of propanol inclusion
 structure. See http://www.rsc.org/suppdata/cc/b2/b200213b/
;
_journal_issue 13
_journal_name_full 'Chemical Communications'
_journal_page_first 1340
_journal_paper_doi 10.1039/b200213b
_journal_year 2002
_chemical_formula_sum 'C12 H8 Cu N2 O4'
_chemical_formula_weight 307.74
_chemical_name_systematic
; 
? 
;
_space_group_IT_number 9
_symmetry_cell_setting monoclinic
_symmetry_space_group_name_Hall 'C -2yc'
_symmetry_space_group_name_H-M 'C 1 c 1'
_atom_sites_solution_hydrogens geom
_atom_sites_solution_primary direct
_atom_sites_solution_secondary difmap
_audit_creation_method SHELXL-97
_cell_angle_alpha 90.00
_cell_angle_beta 98.325(1)
_cell_angle_gamma 90.00
_cell_formula_units_Z 4
_cell_length_a 4.9577(3)
_cell_length_b 24.6312(15)
_cell_length_c 11.2322(7)
_cell_measurement_reflns_used 3207
_cell_measurement_temperature 223(2)
_cell_measurement_theta_max 24.99
_cell_measurement_theta_min 1.65
_cell_volume 1357.16(14)
_computing_cell_refinement 'Bruker SAINT software (Bruker, 1999)'
_computing_data_collection 'Siemens SMART software (Siemens, 1996)'
_computing_data_reduction 'Bruker SAINT software (Bruker, 1999)'
_computing_structure_refinement 'SHELXL-97 (Sheldrick, 1997)'
_computing_structure_solution 'SHELXS-97 (Sheldrick, 1997)'
_diffrn_ambient_temperature 223(2)
_diffrn_detector_area_resol_mean 1K
_diffrn_measured_fraction_theta_full 0.999
_diffrn_measured_fraction_theta_max 0.999
_diffrn_measurement_device_type 'Siemens SMART CCD'
_diffrn_measurement_method CCD
_diffrn_radiation_monochromator graphite
_diffrn_radiation_source 'fine-focus sealed tube'
_diffrn_radiation_type MoK\a
_diffrn_radiation_wavelength 0.71073
_diffrn_reflns_av_R_equivalents 0.0256
_diffrn_reflns_av_sigmaI/netI 0.0133
_diffrn_reflns_limit_h_max 5
_diffrn_reflns_limit_h_min -5
_diffrn_reflns_limit_k_max 28
_diffrn_reflns_limit_k_min 0
_diffrn_reflns_limit_l_max 13
_diffrn_reflns_limit_l_min -11
_diffrn_reflns_number 3539
_diffrn_reflns_theta_full 24.99
_diffrn_reflns_theta_max 24.99
_diffrn_reflns_theta_min 1.65
_diffrn_standards_decay_% 0.0
_exptl_absorpt_coefficient_mu 1.619
_exptl_absorpt_correction_T_max 0.8913
_exptl_absorpt_correction_T_min 0.6926
_exptl_absorpt_correction_type empirical
_exptl_crystal_colour Blue
_exptl_crystal_density_diffrn 1.506
_exptl_crystal_density_method 'not measured'
_exptl_crystal_description 'Prismatic block'
_exptl_crystal_F_000 620
_exptl_crystal_size_max 0.35
_exptl_crystal_size_mid 0.20
_exptl_crystal_size_min 0.15
_refine_diff_density_max 0.341
_refine_diff_density_min -0.250
_refine_diff_density_rms 0.048
_refine_ls_abs_structure_details 'Flack H D (1983), Acta Cryst. A39, 876-881'
_refine_ls_abs_structure_Flack -0.017(11)
_refine_ls_extinction_method none
_refine_ls_goodness_of_fit_ref 1.067
_refine_ls_hydrogen_treatment mixed
_refine_ls_matrix_type full
_refine_ls_number_parameters 172
_refine_ls_number_reflns 2124
_refine_ls_number_restraints 2
_refine_ls_restrained_S_all 1.067
_refine_ls_R_factor_all 0.0212
_refine_ls_R_factor_gt 0.0203
_refine_ls_shift/su_max 0.015
_refine_ls_shift/su_mean 0.002
_refine_ls_structure_factor_coef Fsqd
_refine_ls_weighting_details 'calc w=1/[\s^2^(Fo^2^)+(0.0385P)^2^+0.9749P] where P=(Fo^2^+2Fc^2^)/3'
_refine_ls_weighting_scheme calc
_refine_ls_wR_factor_gt 0.0555
_refine_ls_wR_factor_ref 0.0563
_reflns_number_gt 2047
_reflns_number_total 2166
_reflns_threshold_expression >4sigma(I)
_cod_data_source_file b200213b.txt
_cod_data_source_block Spiral_complex_2
_cod_depositor_comments
;
The following automatic conversions were performed:

'_symmetry_cell_setting' value 'Monoclinic' changed to 'monoclinic'
according to
/usr/data/users/saulius/automatic-downloads/retrospective/RSC/lib/dictionaries/cif_core.dic
dictionary named 'cif_core.dic' version 2.4.2 from
2011-04-26.

'_exptl_absorpt_correction_type' value 'Empirical'
changed to 'empirical' according to
/usr/data/users/saulius/automatic-downloads/retrospective/RSC/lib/dictionaries/cif_core.dic
dictionary named 'cif_core.dic' version 2.4.2 from 2011-04-26.

Automatic conversion script
Id: cif_fix_values 2281 2013-09-26 08:29:07Z andrius 
;
_cod_original_sg_symbol_H-M Cc
_cod_original_formula_sum 'C12 H8 N2 O4 Cu'
_cod_database_code 7113997

loop_
_symmetry_equiv_pos_as_xyz
'x, y, z'
'x, -y, z+1/2'
'x+1/2, y+1/2, z'
'x+1/2, -y+1/2, z+1/2'

loop_
_atom_site_label
_atom_site_type_symbol
_atom_site_fract_x
_atom_site_fract_y
_atom_site_fract_z
_atom_site_U_iso_or_equiv
_atom_site_adp_type
_atom_site_occupancy
_atom_site_symmetry_multiplicity
_atom_site_calc_flag
_atom_site_refinement_flags
Cu Cu 0.05728(4) 0.113878(9) 0.78317(3) 0.01521(9) Uani 1 1 d .
O1 O 0.3743(5) 0.32857(10) 1.1807(2) 0.0213(6) Uani 1 1 d .
O2 O 0.6965(4) 0.34155(9) 1.0652(2) 0.0421(6) Uani 1 1 d .
O3 O -0.7123(4) -0.05965(9) 0.37703(19) 0.0202(5) Uani 1 1 d .
O4 O -0.3094(4) -0.10206(8) 0.38651(19) 0.0224(4) Uani 1 1 d .
N1 N 0.2114(5) 0.17552(13) 0.8900(3) 0.0196(7) Uani 1 1 d .
N2 N -0.1086(5) 0.05518(11) 0.6691(2) 0.0182(6) Uani 1 1 d .
C1 C 0.1099(7) 0.18927(13) 0.9899(3) 0.0254(8) Uani 1 1 d .
H1 H -0.0244 0.1670 1.0157 0.030 Uiso 1 1 calc R
C2 C 0.1945(7) 0.23487(13) 1.0565(3) 0.0252(8) Uani 1 1 d .
H2 H 0.1187 0.2433 1.1262 0.030 Uiso 1 1 calc R
C3 C 0.3918(6) 0.26801(13) 1.0196(3) 0.0209(7) Uani 1 1 d .
C4 C 0.4981(5) 0.25373(10) 0.9167(3) 0.0238(6) Uani 1 1 d .
H4 H 0.6331 0.2753 0.8895 0.029 Uiso 1 1 calc R
C5 C 0.4045(5) 0.20757(10) 0.8544(2) 0.0219(6) Uani 1 1 d .
H5 H 0.4782 0.1982 0.7847 0.026 Uiso 1 1 calc R
C6 C 0.4988(6) 0.31722(13) 1.0927(3) 0.0215(7) Uani 1 1 d .
C7 C -0.3425(6) 0.06484(10) 0.5958(3) 0.0238(6) Uani 1 1 d .
H7 H -0.4275 0.0987 0.6002 0.029 Uiso 1 1 calc R
C8 C -0.4627(6) 0.02727(11) 0.5146(3) 0.0240(6) Uani 1 1 d .
H8 H -0.6288 0.0354 0.4663 0.029 Uiso 1 1 calc R
C9 C -0.3390(5) -0.02260(11) 0.5041(3) 0.0184(6) Uani 1 1 d .
C10 C -0.0975(6) -0.03268(10) 0.5795(3) 0.0241(6) Uani 1 1 d .
H10 H -0.0068 -0.0660 0.5757 0.029 Uiso 1 1 calc R
C11 C 0.0086(5) 0.00675(10) 0.6605(3) 0.0231(6) Uani 1 1 d .
H11 H 0.1711 -0.0008 0.7120 0.028 Uiso 1 1 calc R
C12 C -0.4589(5) -0.06530(10) 0.4151(2) 0.0171(5) Uani 1 1 d .

loop_
_atom_site_aniso_label
_atom_site_aniso_U_11
_atom_site_aniso_U_22
_atom_site_aniso_U_33
_atom_site_aniso_U_23
_atom_site_aniso_U_13
_atom_site_aniso_U_12
Cu 0.01833(14) 0.00982(13) 0.01496(15) -0.00003(16) -0.00609(9) -0.00029(16)
O1 0.0276(13) 0.0154(12) 0.0187(13) -0.0032(9) -0.0047(10) -0.0018(8)
O2 0.0373(12) 0.0353(12) 0.0556(16) -0.0221(11) 0.0131(11) -0.0194(10)
O3 0.0206(10) 0.0124(10) 0.0240(12) -0.0017(8) -0.0083(9) 0.0028(8)
O4 0.0216(9) 0.0177(9) 0.0267(12) -0.0052(7) -0.0011(8) 0.0012(8)
N1 0.0205(14) 0.0150(14) 0.0214(16) 0.0000(12) -0.0033(12) -0.0006(11)
N2 0.0174(12) 0.0157(13) 0.0196(14) -0.0019(9) -0.0044(10) -0.0012(10)
C1 0.0288(17) 0.0233(17) 0.0245(18) -0.0041(12) 0.0054(14) -0.0032(13)
C2 0.0280(17) 0.0222(17) 0.0252(19) -0.0065(14) 0.0039(14) -0.0062(13)
C3 0.0219(16) 0.0162(15) 0.0226(18) -0.0034(13) -0.0041(13) 0.0011(11)
C4 0.0245(14) 0.0195(13) 0.0269(16) -0.0025(11) 0.0024(11) -0.0043(10)
C5 0.0246(13) 0.0201(13) 0.0204(15) -0.0020(10) 0.0015(11) -0.0013(11)
C6 0.0207(15) 0.0153(14) 0.0251(19) -0.0043(12) -0.0083(13) -0.0025(12)
C7 0.0228(13) 0.0138(13) 0.0316(17) -0.0049(12) -0.0065(12) 0.0064(10)
C8 0.0180(13) 0.0223(14) 0.0276(17) -0.0020(12) -0.0110(11) 0.0025(11)
C9 0.0176(13) 0.0166(13) 0.0194(15) -0.0017(11) -0.0020(11) -0.0011(10)
C10 0.0223(13) 0.0168(13) 0.0296(16) -0.0039(11) -0.0083(11) 0.0056(10)
C11 0.0221(13) 0.0182(13) 0.0250(15) -0.0043(10) -0.0103(11) 0.0058(10)
C12 0.0209(13) 0.0153(13) 0.0135(13) 0.0012(10) -0.0033(11) -0.0019(10)

loop_
_atom_type_symbol
_atom_type_description
_atom_type_scat_dispersion_real
_atom_type_scat_dispersion_imag
_atom_type_scat_source
C C 0.0033 0.0016 'International Tables Vol C Tables 4.2.6.8 and 6.1.1.4'
H H 0.0000 0.0000 'International Tables Vol C Tables 4.2.6.8 and 6.1.1.4'
N N 0.0061 0.0033 'International Tables Vol C Tables 4.2.6.8 and 6.1.1.4'
O O 0.0106 0.0060 'International Tables Vol C Tables 4.2.6.8 and 6.1.1.4'
Cu Cu 0.3201 1.2651 'International Tables Vol C Tables 4.2.6.8 and 6.1.1.4'

loop_
_geom_angle_atom_site_label_1
_geom_angle_atom_site_label_2
_geom_angle_atom_site_label_3
_geom_angle
_geom_angle_site_symmetry_1
_geom_angle_site_symmetry_3
O3 Cu O1 171.84(10) 2_655 4_454
O3 Cu N1 92.97(11) 2_655 .
O1 Cu N1 84.75(7) 4_454 .
O3 Cu N2 90.32(7) 2_655 .
O1 Cu N2 91.92(12) 4_454 .
N1 Cu N2 176.67(12) . .
O3 Cu O4 94.79(8) 2_655 2
O1 Cu O4 93.16(8) 4_454 2
N1 Cu O4 93.08(10) . 2
N2 Cu O4 87.19(9) . 2
C6 O1 Cu 112.3(2) . 4
C12 O3 Cu 125.08(18) . 2_454
C12 O4 Cu 139.80(18) . 2_554
C1 N1 C5 118.1(3) . .
C1 N1 Cu 122.2(2) . .
C5 N1 Cu 119.3(2) . .
C11 N2 C7 117.4(3) . .
C11 N2 Cu 122.79(19) . .
C7 N2 Cu 119.8(2) . .
N1 C1 C2 122.6(3) . .
C1 C2 C3 119.4(3) . .
C2 C3 C4 118.1(2) . .
C2 C3 C6 121.2(3) . .
C4 C3 C6 120.6(3) . .
C5 C4 C3 119.5(3) . .
N1 C5 C4 122.3(3) . .
O2 C6 O1 125.8(3) . .
O2 C6 C3 119.0(3) . .
O1 C6 C3 115.2(3) . .
N2 C7 C8 122.8(2) . .
C7 C8 C9 120.0(2) . .
C8 C9 C10 117.4(2) . .
C8 C9 C12 122.5(2) . .
C10 C9 C12 120.1(2) . .
C11 C10 C9 119.3(2) . .
N2 C11 C10 123.1(2) . .
O4 C12 O3 126.1(2) . .
O4 C12 C9 119.1(2) . .
O3 C12 C9 114.8(2) . .

loop_
_geom_bond_atom_site_label_1
_geom_bond_atom_site_label_2
_geom_bond_distance
_geom_bond_site_symmetry_2
Cu O3 1.963(2) 2_655
Cu O1 1.964(2) 4_454
Cu N1 2.016(3) .
Cu N2 2.026(3) .
Cu O4 2.313(2) 2
O1 C6 1.269(4) .
O1 Cu 1.964(2) 4
O2 C6 1.226(4) .
O3 C12 1.275(3) .
O3 Cu 1.963(2) 2_454
O4 C12 1.242(3) .
O4 Cu 2.313(2) 2_554
N1 C1 1.338(5) .
N1 C5 1.345(4) .
N2 C11 1.337(4) .
N2 C7 1.343(4) .
C1 C2 1.381(5) .
C2 C3 1.382(4) .
C3 C4 1.383(4) .
C3 C6 1.516(4) .
C4 C5 1.380(4) .
C7 C8 1.373(4) .
C8 C9 1.386(3) .
C9 C10 1.386(4) .
C9 C12 1.512(4) .
C10 C11 1.382(4) .

loop_
_geom_torsion_atom_site_label_1
_geom_torsion_atom_site_label_2
_geom_torsion_atom_site_label_3
_geom_torsion_atom_site_label_4
_geom_torsion
_geom_torsion_site_symmetry_1
O3 Cu N1 C1 -86.9(3) 2_655
O1 Cu N1 C1 100.9(3) 4_454
N2 Cu N1 C1 103(2) .
O4 Cu N1 C1 8.0(3) 2
O3 Cu N1 C5 99.9(2) 2_655
O1 Cu N1 C5 -72.3(2) 4_454
N2 Cu N1 C5 -71(2) .
O4 Cu N1 C5 -165.1(2) 2
O3 Cu N2 C11 -18.5(2) 2_655
O1 Cu N2 C11 153.6(2) 4_454
N1 Cu N2 C11 152(2) .
O4 Cu N2 C11 -113.3(2) 2
O3 Cu N2 C7 163.3(3) 2_655
O1 Cu N2 C7 -24.5(3) 4_454
N1 Cu N2 C7 -26(2) .
O4 Cu N2 C7 68.5(2) 2
C5 N1 C1 C2 0.4(5) .
Cu N1 C1 C2 -172.9(3) .
N1 C1 C2 C3 0.0(5) .
C1 C2 C3 C4 -0.3(4) .
C1 C2 C3 C6 -177.5(4) .
C2 C3 C4 C5 0.3(4) .
C6 C3 C4 C5 177.5(3) .
C1 N1 C5 C4 -0.4(4) .
Cu N1 C5 C4 173.1(2) .
C3 C4 C5 N1 0.1(4) .
Cu O1 C6 O2 -6.3(4) 4
Cu O1 C6 C3 171.9(2) 4
C2 C3 C6 O2 171.0(3) .
C4 C3 C6 O2 -6.1(4) .
C2 C3 C6 O1 -7.3(4) .
C4 C3 C6 O1 175.5(3) .
C11 N2 C7 C8 0.3(5) .
Cu N2 C7 C8 178.6(2) .
N2 C7 C8 C9 -1.5(5) .
C7 C8 C9 C10 1.4(5) .
C7 C8 C9 C12 -179.0(2) .
C8 C9 C10 C11 -0.2(5) .
C12 C9 C10 C11 -179.8(3) .
C7 N2 C11 C10 0.9(5) .
Cu N2 C11 C10 -177.3(2) .
C9 C10 C11 N2 -1.0(5) .
Cu O4 C12 O3 113.0(3) 2_554
Cu O4 C12 C9 -67.6(4) 2_554
Cu O3 C12 O4 10.2(4) 2_454
Cu O3 C12 C9 -169.26(18) 2_454
C8 C9 C12 O4 160.7(3) .
C10 C9 C12 O4 -19.7(4) .
C8 C9 C12 O3 -19.8(4) .
C10 C9 C12 O3 159.8(3) .
